data_1516338
loop_
_publ_author_name
'Thyrhaug, Erling'
'Hammersh\/oj, Peter'
'Kj&#x00E6;r, Kasper S'
'S\/orensen, Thomas Just'
'Harrit, Niels H.'
'Nielsen, Martin M.'
'Bechgaard, Klaus'

_publ_section_title
;
 Excited state kinetics of anthracene-bridge-aniline intramolecular
 exciplexes.
;
_journal_issue 7
_journal_name_full
'Photochemical &amp; photobiological sciences : Official journal of the European Photochemistry Association and the European Society for Photobiology'
_journal_page_first 1093
_journal_page_last 1105
_journal_paper_doi 10.1039/c4pp00073k
_journal_volume 13
_journal_year 2014
_chemical_formula_moiety 'C24 H22 Cl N'
_chemical_formula_sum 'C24 H22 Cl N'
_chemical_formula_weight 359.89
_chemical_melting_point 156
_chemical_name_common N-(3-(Anthracen-9-yl)propyl)-4-chloro-N-methylbenzenamine
_chemical_name_systematic
;
N-(3-(Anthracen-9-yl)propyl)-4-chloro-N-methylbenzenamine
;
_space_group_IT_number 2
_symmetry_cell_setting triclinic
_symmetry_space_group_name_Hall '-P 1'
_symmetry_space_group_name_H-M 'P -1'
_atom_sites_solution_hydrogens geom
_atom_sites_solution_primary direct
_atom_sites_solution_secondary difmap
_audit_creation_method SHELXL-97
_cell_angle_alpha 66.706(5)
_cell_angle_beta 81.271(5)
_cell_angle_gamma 78.544(6)
_cell_formula_units_Z 2
_cell_length_a 9.2980(5)
_cell_length_b 10.2610(7)
_cell_length_c 10.9430(7)
_cell_measurement_reflns_used 20432
_cell_measurement_temperature 122
_cell_measurement_theta_max 42.00
_cell_measurement_theta_min 2.03
_cell_volume 936.72(11)
_computing_cell_refinement 'COLLECT (Nonius, 1999)'
_computing_data_collection 'EvalCCD (duisenbeg, 2003)'
_computing_data_reduction 'EvalCCD (Duisenberg, 2003)'
_computing_molecular_graphics mercury
_computing_structure_refinement 'SHELXL-97 (Sheldrick, 1997)'
_computing_structure_solution 'SHELXS-97 (Sheldrick, 1990)'
_diffrn_ambient_temperature 122
_diffrn_detector_area_resol_mean 9
_diffrn_measured_fraction_theta_full 0.998
_diffrn_measured_fraction_theta_max 0.998
_diffrn_measurement_device_type KappaCCD
_diffrn_measurement_method CCD
_diffrn_radiation_monochromator graphite
_diffrn_radiation_source 'fine-focus sealed tube'
_diffrn_radiation_type MoK\a
_diffrn_radiation_wavelength 0.71073
_diffrn_reflns_av_R_equivalents 0.0287
_diffrn_reflns_av_sigmaI/netI 0.0290
_diffrn_reflns_limit_h_max 17
_diffrn_reflns_limit_h_min -17
_diffrn_reflns_limit_k_max 19
_diffrn_reflns_limit_k_min -19
_diffrn_reflns_limit_l_max 17
_diffrn_reflns_limit_l_min -20
_diffrn_reflns_number 46429
_diffrn_reflns_theta_full 42.00
_diffrn_reflns_theta_max 42.00
_diffrn_reflns_theta_min 2.03
_exptl_absorpt_coefficient_mu 0.21
_exptl_absorpt_correction_type integration
_exptl_crystal_colour white
_exptl_crystal_density_diffrn 3.542
_exptl_crystal_density_method 'not measured'
_exptl_crystal_description needles
_exptl_crystal_F_000 940
_exptl_crystal_preparation ethylacetate
_exptl_crystal_size_max 0.35
_exptl_crystal_size_mid 0.29
_exptl_crystal_size_min 0.22
_refine_diff_density_max 0.784
_refine_diff_density_min -0.817
_refine_diff_density_rms 0.060
_refine_ls_extinction_method none
_refine_ls_goodness_of_fit_ref 1.185
_refine_ls_hydrogen_treatment mixed
_refine_ls_matrix_type full
_refine_ls_number_parameters 235
_refine_ls_number_reflns 13067
_refine_ls_number_restraints 0
_refine_ls_restrained_S_all 1.185
_refine_ls_R_factor_all 0.0693
_refine_ls_R_factor_gt 0.0458
_refine_ls_shift/su_max 0.001
_refine_ls_shift/su_mean 0.000
_refine_ls_structure_factor_coef Fsqd
_refine_ls_weighting_details 'calc w=1/[\s^2^(Fo^2^)+(0.1000P)^2^+0.0000P] where P=(Fo^2^+2Fc^2^)/3'
_refine_ls_weighting_scheme calc
_refine_ls_wR_factor_gt 0.1512
_refine_ls_wR_factor_ref 0.1664
_reflns_number_gt 9877
_reflns_number_total 13067
_reflns_threshold_expression >2sigma(I)
_cod_data_source_file c4pp00073k2.cif
_cod_data_source_block shelxl
_cod_depositor_comments 'Adding full bibliography for 1516334--1516338.cif.'
_cod_original_cell_volume 936.72(10)
_cod_original_sg_symbol_H-M P-1
_cod_database_code 1516338

loop_
_symmetry_equiv_pos_as_xyz
'x, y, z'
'-x, -y, -z'

loop_
_atom_site_label
_atom_site_type_symbol
_atom_site_fract_x
_atom_site_fract_y
_atom_site_fract_z
_atom_site_U_iso_or_equiv
_atom_site_adp_type
_atom_site_occupancy
_atom_site_symmetry_multiplicity
_atom_site_calc_flag
_atom_site_refinement_flags
Cl1 Cl 0.36164(2) 0.047777(18) 0.27120(2) 0.02898(6) Uani 1 1 d .
C25 C 0.38040(8) 0.74668(7) 0.14038(7) 0.02069(12) Uani 1 1 d .
H25A H 0.4366 0.7391 0.0546 0.025 Uiso 1 1 d R
H25B H 0.4604 0.7143 0.2024 0.025 Uiso 1 1 d R
C19 C 0.16861(8) 0.83957(7) 0.62640(7) 0.01895(11) Uani 1 1 d .
H19 H 0.1807 0.8862 0.5281 0.023 Uiso 1 1 d R
C21 C 0.24864(8) 0.23059(7) 0.89717(7) 0.01960(11) Uani 1 1 d .
H21 H 0.2260 0.1959 0.9933 0.024 Uiso 1 1 d R
C24 C 0.33233(7) 0.22834(7) 0.25161(7) 0.01836(11) Uani 1 1 d .
H25C H 0.3445 0.8469 0.1193 0.022 Uiso 1 1 d R
C26 C 0.12745(7) 0.72733(7) 0.25429(6) 0.01656(10) Uani 1 1 d .
H26A H 0.1345 0.8318 0.2203 0.020 Uiso 1 1 d R
H26B H 0.0377 0.7146 0.2260 0.020 Uiso 1 1 d R
C22 C 0.31382(8) 0.20062(8) 0.68674(8) 0.02209(12) Uani 1 1 d .
H22 H 0.3446 0.1405 0.6379 0.027 Uiso 1 1 d R
C17 C 0.09156(9) 0.86207(8) 0.84037(8) 0.02337(13) Uani 1 1 d .
H17 H 0.0584 0.9211 0.8899 0.028 Uiso 1 1 d R
C18 C 0.11830(9) 0.92414(8) 0.69922(8) 0.02267(13) Uani 1 1 d .
H18 H 0.1016 1.0278 0.6529 0.027 Uiso 1 1 d R
C23 C 0.44885(8) 0.30638(8) 0.20751(7) 0.02099(12) Uani 1 1 d .
H23 H 0.5482 0.2597 0.1896 0.025 Uiso 1 1 d R
C20 C 0.28909(8) 0.14191(7) 0.82817(8) 0.02274(13) Uani 1 1 d .
H20 H 0.3007 0.0467 0.8724 0.027 Uiso 1 1 d R
N41 N 0.25757(6) 0.66585(6) 0.19087(5) 0.01572(9) Uani 1 1 d .
C36 C 0.11806(7) 0.66424(7) 0.40732(6) 0.01567(10) Uani 1 1 d .
H36A H 0.1007 0.5665 0.4420 0.019 Uiso 1 1 d R
H36B H 0.0390 0.7246 0.4393 0.019 Uiso 1 1 d R
C39 C 0.28296(6) 0.52048(6) 0.21450(6) 0.01389(9) Uani 1 1 d .
C28 C 0.25721(7) 0.44426(6) 0.68588(6) 0.01429(9) Uani 1 1 d .
C37 C 0.19214(7) 0.29277(7) 0.27972(6) 0.01719(10) Uani 1 1 d .
H37 H 0.1141 0.2401 0.3083 0.021 Uiso 1 1 d R
C35 C 0.26039(7) 0.65783(7) 0.46653(6) 0.01550(10) Uani 1 1 d .
H35A H 0.3400 0.6002 0.4332 0.019 Uiso 1 1 d R
H35B H 0.2954 0.7538 0.4323 0.019 Uiso 1 1 d R
C40 C 0.42448(7) 0.45090(7) 0.18917(7) 0.01877(11) Uani 1 1 d .
H40 H 0.5072 0.5021 0.1558 0.023 Uiso 1 1 d R
C38 C 0.16722(7) 0.43722(7) 0.26140(6) 0.01553(10) Uani 1 1 d .
H38 H 0.0700 0.4821 0.2812 0.019 Uiso 1 1 d R
C31 C 0.16689(7) 0.62394(7) 0.83269(6) 0.01476(9) Uani 1 1 d .
C30 C 0.18708(7) 0.47506(7) 0.89927(6) 0.01605(10) Uani 1 1 d .
H30 H 0.1681 0.4373 0.9948 0.019 Uiso 1 1 d R
C33 C 0.24030(7) 0.59499(6) 0.61719(5) 0.01374(9) Uani 1 1 d .
C32 C 0.19394(7) 0.68592(6) 0.68982(6) 0.01399(9) Uani 1 1 d .
C29 C 0.23062(7) 0.38385(7) 0.82893(6) 0.01491(10) Uani 1 1 d .
C34 C 0.11572(8) 0.71671(8) 0.90481(7) 0.01942(11) Uani 1 1 d .
H34 H 0.0985 0.6723 1.0017 0.023 Uiso 1 1 d R
C27 C 0.29885(7) 0.34600(7) 0.61801(7) 0.01826(11) Uani 1 1 d .
H27 H 0.3111 0.3837 0.5194 0.022 Uiso 1 1 d R

loop_
_atom_site_aniso_label
_atom_site_aniso_U_11
_atom_site_aniso_U_22
_atom_site_aniso_U_33
_atom_site_aniso_U_23
_atom_site_aniso_U_13
_atom_site_aniso_U_12
Cl1 0.02924(10) 0.01597(8) 0.03847(11) -0.00932(7) -0.00082(8) 0.00032(6)
C25 0.0228(3) 0.0202(3) 0.0193(3) -0.0065(2) 0.0022(2) -0.0089(2)
C19 0.0212(3) 0.0154(2) 0.0199(3) -0.0058(2) -0.0009(2) -0.0043(2)
C21 0.0171(2) 0.0163(2) 0.0213(3) -0.0018(2) -0.0030(2) -0.00356(19)
C24 0.0166(2) 0.0166(2) 0.0207(3) -0.0065(2) -0.00192(19) -0.00041(19)
C26 0.0167(2) 0.0169(2) 0.0152(2) -0.00585(18) -0.00432(18) 0.00103(18)
C22 0.0205(3) 0.0178(3) 0.0305(3) -0.0120(2) -0.0060(2) 0.0004(2)
C17 0.0242(3) 0.0239(3) 0.0284(3) -0.0171(3) -0.0014(2) -0.0033(2)
C18 0.0250(3) 0.0167(2) 0.0279(3) -0.0100(2) -0.0014(2) -0.0039(2)
C23 0.0142(2) 0.0219(3) 0.0271(3) -0.0113(2) 0.0008(2) -0.0006(2)
C20 0.0208(3) 0.0144(2) 0.0304(3) -0.0047(2) -0.0056(2) -0.0021(2)
N41 0.0158(2) 0.0167(2) 0.01573(19) -0.00701(16) -0.00044(16) -0.00364(16)
C36 0.0142(2) 0.0181(2) 0.0147(2) -0.00675(18) -0.00106(17) -0.00142(18)
C39 0.0128(2) 0.0165(2) 0.0129(2) -0.00588(17) -0.00139(16) -0.00248(17)
C28 0.0133(2) 0.0149(2) 0.0145(2) -0.00513(17) -0.00218(16) -0.00180(17)
C37 0.0145(2) 0.0176(2) 0.0195(2) -0.00667(19) -0.00074(18) -0.00368(18)
C35 0.0159(2) 0.0184(2) 0.0122(2) -0.00494(18) -0.00044(17) -0.00492(18)
C40 0.0126(2) 0.0221(3) 0.0232(3) -0.0108(2) 0.00174(19) -0.00392(19)
C38 0.0117(2) 0.0183(2) 0.0175(2) -0.00766(19) -0.00089(17) -0.00248(17)
C31 0.0131(2) 0.0185(2) 0.0139(2) -0.00702(18) -0.00135(16) -0.00285(17)
C30 0.0151(2) 0.0192(2) 0.0125(2) -0.00423(18) -0.00101(17) -0.00331(18)
C33 0.0136(2) 0.0156(2) 0.0122(2) -0.00505(17) -0.00106(16) -0.00310(17)
C32 0.0136(2) 0.0150(2) 0.0140(2) -0.00548(17) -0.00108(16) -0.00362(17)
C29 0.0124(2) 0.0155(2) 0.0149(2) -0.00339(17) -0.00186(17) -0.00253(17)
C34 0.0188(3) 0.0251(3) 0.0184(2) -0.0124(2) -0.0015(2) -0.0036(2)
C27 0.0182(2) 0.0180(2) 0.0199(2) -0.0091(2) -0.0032(2) -0.00034(19)

loop_
_atom_type_symbol
_atom_type_description
_atom_type_scat_dispersion_real
_atom_type_scat_dispersion_imag
_atom_type_scat_source
C C 0.0033 0.0016 'International Tables Vol C Tables 4.2.6.8 and 6.1.1.4'
H H 0.0000 0.0000 'International Tables Vol C Tables 4.2.6.8 and 6.1.1.4'
Cl Cl 0.1484 0.1585 'International Tables Vol C Tables 4.2.6.8 and 6.1.1.4'
N N 0.0061 0.0033 'International Tables Vol C Tables 4.2.6.8 and 6.1.1.4'
Br Br -0.2901 2.4595 'International Tables Vol C Tables 4.2.6.8 and 6.1.1.4'

loop_
_geom_angle_atom_site_label_1
_geom_angle_atom_site_label_2
_geom_angle_atom_site_label_3
_geom_angle
N41 C25 H25A 114.6
N41 C25 H25B 114.2
H25A C25 H25B 102.3
N41 C25 H25C 109.4
H25A C25 H25C 106.0
H25B C25 H25C 109.9
C18 C19 C32 121.15(6)
C18 C19 H19 118.6
C32 C19 H19 120.1
C20 C21 C29 120.91(6)
C20 C21 H21 123.2
C29 C21 H21 115.8
C23 C24 C37 120.51(6)
C23 C24 Cl1 119.91(5)
C37 C24 Cl1 119.57(5)
N41 C26 C36 114.47(5)
N41 C26 H26A 104.5
C36 C26 H26A 110.0
N41 C26 H26B 110.2
C36 C26 H26B 108.1
H26A C26 H26B 109.5
C27 C22 C20 120.82(6)
C27 C22 H22 118.1
C20 C22 H22 121.0
C34 C17 C18 119.92(6)
C34 C17 H17 119.7
C18 C17 H17 120.4
C19 C18 C17 120.88(6)
C19 C18 H18 119.0
C17 C18 H18 120.2
C24 C23 C40 119.76(6)
C24 C23 H23 120.2
C40 C23 H23 120.1
C21 C20 C22 120.11(6)
C21 C20 H20 119.7
C22 C20 H20 120.2
C39 N41 C25 118.86(5)
C39 N41 C26 120.48(5)
C25 N41 C26 117.66(5)
C26 C36 C35 114.04(5)
C26 C36 H36A 111.1
C35 C36 H36A 104.5
C26 C36 H36B 107.9
C35 C36 H36B 108.0
H36A C36 H36B 111.2
N41 C39 C40 121.19(6)
N41 C39 C38 121.26(5)
C40 C39 C38 117.52(6)
C33 C28 C27 122.48(5)
C33 C28 C29 120.08(5)
C27 C28 C29 117.44(5)
C24 C37 C38 119.92(6)
C24 C37 H37 120.1
C38 C37 H37 120.0
C33 C35 C36 110.16(5)
C33 C35 H35A 111.1
C36 C35 H35A 108.5
C33 C35 H35B 111.6
C36 C35 H35B 112.7
H35A C35 H35B 102.6
C23 C40 C39 121.24(6)
C23 C40 H40 117.4
C39 C40 H40 121.4
C37 C38 C39 121.02(6)
C37 C38 H38 120.0
C39 C38 H38 118.9
C30 C31 C34 120.69(6)
C30 C31 C32 120.05(5)
C34 C31 C32 119.24(6)
C31 C30 C29 121.00(5)
C31 C30 H30 117.8
C29 C30 H30 121.2
C28 C33 C32 119.60(5)
C28 C33 C35 119.81(5)
C32 C33 C35 120.43(5)
C33 C32 C19 122.68(5)
C33 C32 C31 119.66(5)
C19 C32 C31 117.63(5)
C30 C29 C21 121.03(6)
C30 C29 C28 119.59(5)
C21 C29 C28 119.38(6)
C17 C34 C31 121.17(6)
C17 C34 H34 121.0
C31 C34 H34 117.8
C22 C27 C28 121.34(6)
C22 C27 H27 118.9
C28 C27 H27 119.6

loop_
_geom_bond_atom_site_label_1
_geom_bond_atom_site_label_2
_geom_bond_distance
Cl1 C24 1.7481(7)
C25 N41 1.4560(9)
C25 H25A 1.0268
C25 H25B 1.0003
C25 H25C 0.9602
C19 C18 1.3709(10)
C19 C32 1.4351(9)
C19 H19 0.9877
C21 C20 1.3641(11)
C21 C29 1.4364(9)
C21 H21 0.9718
C24 C23 1.3885(10)
C24 C37 1.3884(9)
C26 N41 1.4600(8)
C26 C36 1.5335(8)
C26 H26A 0.9984
C26 H26B 0.9809
C22 C27 1.3684(10)
C22 C20 1.4214(11)
C22 H22 0.9447
C17 C34 1.3622(10)
C17 C18 1.4218(11)
C17 H17 0.9437
C18 H18 0.9720
C23 C40 1.3913(10)
C23 H23 0.9825
C20 H20 0.8948
N41 C39 1.3861(8)
C36 C35 1.5387(9)
C36 H36A 0.9597
C36 H36B 0.9789
C39 C40 1.4109(9)
C39 C38 1.4150(9)
C28 C33 1.4148(8)
C28 C27 1.4380(9)
C28 C29 1.4393(8)
C37 C38 1.3904(9)
C37 H37 0.9327
C35 C33 1.5108(8)
C35 H35A 0.9727
C35 H35B 1.0073
C40 H40 0.9613
C38 H38 0.9641
C31 C30 1.3954(9)
C31 C34 1.4338(9)
C31 C32 1.4387(8)
C30 C29 1.3990(9)
C30 H30 0.9616
C33 C32 1.4181(8)
C34 H34 0.9759
C27 H27 0.9884
